data_1543503
loop_
_publ_author_name
'Tribak, Zineb'
'Kandri Rodi, Youssef'
'Haoudi, Amal'
'Essassi, El Mokhtar'
'Capet, Fr\'ederic'
'Zouihri, Hafid'

_publ_section_title
;
 1-(12-Bromododecyl)-5-chloroindoline-2,3-dione
;
_journal_coeditor_code FF4007
_journal_issue 6
_journal_name_full IUCrData
_journal_page_first x160971
_journal_paper_doi 10.1107/S2414314616009718
_journal_volume 1
_journal_year 2016
_chemical_formula_iupac 'C20 H27 Br Cl N O2'
_chemical_formula_moiety 'C20 H27 Br Cl N O2'
_chemical_formula_sum 'C20 H27 Br Cl N O2'
_chemical_formula_weight 428.78
_chemical_name_systematic
;
1-(12-Bromododecyl)-5-chloroindoline-2,3-dione
;
_space_group_crystal_system triclinic
_space_group_IT_number 2
_space_group_name_Hall '-P 1'
_space_group_name_H-M_alt 'P -1'
_symmetry_space_group_name_Hall '-P 1'
_symmetry_space_group_name_H-M 'P -1'
_atom_sites_solution_hydrogens geom
_atom_sites_solution_primary direct
_audit_creation_method
;
Olex2 1.2
(compiled 2016.02.19 svn.r3266 for OlexSys, GUI svn.r5155)
;
_cell_angle_alpha 84.491(3)
_cell_angle_beta 78.086(3)
_cell_angle_gamma 65.126(2)
_cell_formula_units_Z 2
_cell_length_a 8.0353(4)
_cell_length_b 8.3496(5)
_cell_length_c 17.1096(11)
_cell_measurement_reflns_used 8944
_cell_measurement_temperature 296.15
_cell_measurement_theta_max 26.07
_cell_measurement_theta_min 2.43
_cell_volume 1018.94(10)
_computing_cell_refinement
;
SAINT (Bruker, 2009)
;
_computing_data_collection
;
APEX2 (Bruker, 2009)
;
_computing_data_reduction
;
SAINT (Bruker, 2009)
;
_computing_molecular_graphics
;
PLATON (Spek, 2009)
;
_computing_publication_material
;
publCIF (Westrip, 2010)
;
_computing_structure_refinement
;
SHELXL2014 (Sheldrick, 2015b)
;
_computing_structure_solution
;
SHELXT (Sheldrick, 2015a)
;
_diffrn_ambient_temperature 296.15
_diffrn_measured_fraction_theta_full 0.997
_diffrn_measured_fraction_theta_max 0.997
_diffrn_measurement_device_type 'Bruker APEXII CCD'
_diffrn_measurement_method '\f and \w scans'
_diffrn_radiation_type MoK\a
_diffrn_radiation_wavelength 0.71073
_diffrn_reflns_av_R_equivalents 0.0381
_diffrn_reflns_limit_h_max 9
_diffrn_reflns_limit_h_min -10
_diffrn_reflns_limit_k_max 10
_diffrn_reflns_limit_k_min -10
_diffrn_reflns_limit_l_max 21
_diffrn_reflns_limit_l_min -21
_diffrn_reflns_number 27898
_diffrn_reflns_theta_full 26.000
_diffrn_reflns_theta_max 26.354
_diffrn_reflns_theta_min 2.433
_diffrn_standards_number 0
_exptl_absorpt_coefficient_mu 2.161
_exptl_absorpt_correction_T_max 0.7454
_exptl_absorpt_correction_T_min 0.6164
_exptl_absorpt_correction_type multi-scan
_exptl_absorpt_process_details
;
(SADABS; Bruker, 2009)
;
_exptl_crystal_colour orange
_exptl_crystal_density_diffrn 1.398
_exptl_crystal_description plate
_exptl_crystal_F_000 444
_exptl_crystal_size_max 0.43
_exptl_crystal_size_mid 0.42
_exptl_crystal_size_min 0.06
_refine_diff_density_max 0.797
_refine_diff_density_min -0.752
_refine_ls_extinction_method none
_refine_ls_goodness_of_fit_ref 1.036
_refine_ls_hydrogen_treatment constr
_refine_ls_matrix_type full
_refine_ls_number_parameters 226
_refine_ls_number_reflns 4137
_refine_ls_number_restraints 0
_refine_ls_restrained_S_all 1.036
_refine_ls_R_factor_all 0.0683
_refine_ls_R_factor_gt 0.0456
_refine_ls_shift/su_max 0.000
_refine_ls_shift/su_mean 0.000
_refine_ls_structure_factor_coef Fsqd
_refine_ls_weighting_details 'w=1/[\s^2^(Fo^2^)+(0.0487P)^2^+0.8854P] where P=(Fo^2^+2Fc^2^)/3'
_refine_ls_weighting_scheme calc
_refine_ls_wR_factor_gt 0.1098
_refine_ls_wR_factor_ref 0.1206
_reflns_number_gt 3048
_reflns_number_total 4137
_reflns_threshold_expression 'I > 2\s(I)'
_cod_data_source_file ff4007sup1.cif
_cod_data_source_block I
_cod_database_code 1543503
_shelx_space_group_comment
;
The symmetry employed for this shelxl refinement is uniquely defined
by the following loop, which should always be used as a source of
symmetry information in preference to the above space-group names.
They are only intended as comments.
;

loop_
_space_group_symop_operation_xyz
'x, y, z'
'-x, -y, -z'

loop_
_atom_site_type_symbol
_atom_site_label
_atom_site_fract_x
_atom_site_fract_y
_atom_site_fract_z
_atom_site_U_iso_or_equiv
_atom_site_adp_type
_atom_site_calc_flag
_atom_site_occupancy
Br Br1 -0.24071(6) 0.15532(6) 0.28981(3) 0.08347(19) Uani d 1
Cl Cl1 0.46586(13) 0.04747(11) 1.16822(5) 0.0638(2) Uani d 1
O O1 0.6524(3) 0.6434(3) 1.07775(13) 0.0531(5) Uani d 1
O O2 0.9025(3) 0.6153(3) 0.92241(14) 0.0551(5) Uani d 1
N N1 0.8799(3) 0.3488(3) 0.92033(13) 0.0392(5) Uani d 1
C C1 0.7886(3) 0.2574(3) 0.97305(15) 0.0337(6) Uani d 1
C C6 0.6863(3) 0.3557(3) 1.04153(15) 0.0335(6) Uani d 1
C C7 0.7132(4) 0.5205(3) 1.03357(17) 0.0374(6) Uani d 1
C C2 0.7910(4) 0.0933(3) 0.96406(16) 0.0377(6) Uani d 1
H H2 0.8583 0.0266 0.9186 0.045 Uiso calc 1
C C8 0.8440(4) 0.5069(4) 0.95180(17) 0.0411(6) Uani d 1
C C5 0.5856(4) 0.2953(3) 1.10186(16) 0.0377(6) Uani d 1
H H5 0.5179 0.3617 1.1474 0.045 Uiso calc 1
C C3 0.6898(4) 0.0324(3) 1.02514(18) 0.0432(7) Uani d 1
H H3 0.6900 -0.0779 1.0207 0.052 Uiso calc 1
C C4 0.5887(4) 0.1309(4) 1.09226(17) 0.0399(6) Uani d 1
C C11 0.7731(4) 0.2822(4) 0.76445(17) 0.0452(7) Uani d 1
H H11A 0.6701 0.3224 0.8094 0.054 Uiso calc 1
H H11B 0.8299 0.1542 0.7662 0.054 Uiso calc 1
C C9 1.0082(4) 0.2821(4) 0.84536(18) 0.0486(7) Uani d 1
H H9A 1.0593 0.1541 0.8464 0.058 Uiso calc 1
H H9B 1.1110 0.3168 0.8405 0.058 Uiso calc 1
C C12 0.6981(5) 0.3432(4) 0.68750(18) 0.0525(7) Uani d 1
H H12A 0.6394 0.4712 0.6868 0.063 Uiso calc 1
H H12B 0.8024 0.3062 0.6430 0.063 Uiso calc 1
C C10 0.9151(4) 0.3500(4) 0.77284(18) 0.0512(7) Uani d 1
H H10A 0.8544 0.4778 0.7750 0.061 Uiso calc 1
H H10B 1.0114 0.3187 0.7252 0.061 Uiso calc 1
C C13 0.5587(5) 0.2750(4) 0.67480(18) 0.0530(8) Uani d 1
H H13A 0.4476 0.3236 0.7155 0.064 Uiso calc 1
H H13B 0.6117 0.1476 0.6816 0.064 Uiso calc 1
C C14 0.5031(5) 0.3204(5) 0.59322(18) 0.0543(8) Uani d 1
H H14A 0.4482 0.4478 0.5870 0.065 Uiso calc 1
H H14B 0.6149 0.2740 0.5526 0.065 Uiso calc 1
C C16 0.3166(5) 0.2901(5) 0.49670(19) 0.0567(8) Uani d 1
H H16A 0.2639 0.4170 0.4886 0.068 Uiso calc 1
H H16B 0.4301 0.2402 0.4573 0.068 Uiso calc 1
C C15 0.3668(5) 0.2501(5) 0.57882(19) 0.0575(8) Uani d 1
H H15A 0.4199 0.1231 0.5869 0.069 Uiso calc 1
H H15B 0.2533 0.2998 0.6183 0.069 Uiso calc 1
C C17 0.1805(5) 0.2208(5) 0.4821(2) 0.0601(8) Uani d 1
H H17A 0.0674 0.2696 0.5218 0.072 Uiso calc 1
H H17B 0.2337 0.0936 0.4894 0.072 Uiso calc 1
C C18 0.1295(5) 0.2636(5) 0.3997(2) 0.0609(9) Uani d 1
H H18A 0.0780 0.3907 0.3919 0.073 Uiso calc 1
H H18B 0.2422 0.2130 0.3599 0.073 Uiso calc 1
C C19 -0.0096(5) 0.1958(5) 0.3862(2) 0.0625(9) Uani d 1
H H19A 0.0436 0.0682 0.3917 0.075 Uiso calc 1
H H19B -0.1209 0.2429 0.4271 0.075 Uiso calc 1
C C20 -0.0632(6) 0.2455(5) 0.3059(2) 0.0700(10) Uani d 1
H H20A 0.0479 0.1991 0.2649 0.084 Uiso calc 1
H H20B -0.1177 0.3731 0.3005 0.084 Uiso calc 1

loop_
_atom_site_aniso_label
_atom_site_aniso_U_11
_atom_site_aniso_U_22
_atom_site_aniso_U_33
_atom_site_aniso_U_12
_atom_site_aniso_U_13
_atom_site_aniso_U_23
Br1 0.0751(3) 0.0929(3) 0.0933(3) -0.0366(2) -0.0263(2) -0.0176(2)
Cl1 0.0758(6) 0.0589(5) 0.0656(5) -0.0440(4) -0.0036(4) 0.0151(4)
O1 0.0619(13) 0.0357(11) 0.0673(14) -0.0256(10) -0.0081(11) -0.0090(10)
O2 0.0585(13) 0.0484(12) 0.0700(15) -0.0354(11) -0.0134(11) 0.0139(10)
N1 0.0433(13) 0.0407(13) 0.0392(13) -0.0229(10) -0.0080(10) 0.0020(10)
C1 0.0341(13) 0.0316(13) 0.0392(15) -0.0144(11) -0.0154(11) 0.0056(11)
C6 0.0374(13) 0.0272(13) 0.0409(15) -0.0152(11) -0.0142(11) 0.0012(11)
C7 0.0382(14) 0.0310(14) 0.0489(16) -0.0170(11) -0.0158(12) 0.0022(12)
C2 0.0430(15) 0.0310(14) 0.0421(15) -0.0154(12) -0.0124(12) -0.0034(11)
C8 0.0418(15) 0.0376(15) 0.0513(17) -0.0209(12) -0.0177(13) 0.0079(12)
C5 0.0411(14) 0.0346(14) 0.0388(15) -0.0164(11) -0.0096(11) 0.0025(11)
C3 0.0506(16) 0.0286(14) 0.0595(18) -0.0209(12) -0.0218(14) 0.0046(12)
C4 0.0445(15) 0.0361(15) 0.0457(16) -0.0226(12) -0.0142(12) 0.0104(12)
C11 0.0473(16) 0.0474(17) 0.0399(16) -0.0205(13) -0.0051(12) 0.0023(13)
C9 0.0397(15) 0.0605(19) 0.0482(17) -0.0255(14) -0.0020(13) -0.0023(14)
C12 0.0617(19) 0.060(2) 0.0405(17) -0.0309(16) -0.0104(14) 0.0073(14)
C10 0.0535(18) 0.062(2) 0.0417(17) -0.0306(16) -0.0037(14) 0.0031(14)
C13 0.0595(19) 0.061(2) 0.0427(17) -0.0304(16) -0.0110(14) 0.0101(14)
C14 0.065(2) 0.066(2) 0.0404(17) -0.0354(17) -0.0099(14) 0.0066(15)
C16 0.067(2) 0.067(2) 0.0449(18) -0.0368(18) -0.0095(15) 0.0025(15)
C15 0.062(2) 0.071(2) 0.0458(18) -0.0358(18) -0.0109(15) 0.0077(16)
C17 0.063(2) 0.069(2) 0.055(2) -0.0340(18) -0.0134(16) 0.0025(16)
C18 0.070(2) 0.068(2) 0.053(2) -0.0356(18) -0.0121(16) -0.0028(16)
C19 0.064(2) 0.064(2) 0.065(2) -0.0295(18) -0.0144(17) -0.0034(17)
C20 0.076(2) 0.078(3) 0.069(2) -0.042(2) -0.0148(19) -0.0072(19)

loop_
_atom_type_symbol
_atom_type_description
_atom_type_scat_dispersion_real
_atom_type_scat_dispersion_imag
_atom_type_scat_source
C C 0.0033 0.0016 'International Tables Vol C Tables 4.2.6.8 and 6.1.1.4'
H H 0.0000 0.0000 'International Tables Vol C Tables 4.2.6.8 and 6.1.1.4'
Br Br -0.2901 2.4595 'International Tables Vol C Tables 4.2.6.8 and 6.1.1.4'
Cl Cl 0.1484 0.1585 'International Tables Vol C Tables 4.2.6.8 and 6.1.1.4'
N N 0.0061 0.0033 'International Tables Vol C Tables 4.2.6.8 and 6.1.1.4'
O O 0.0106 0.0060 'International Tables Vol C Tables 4.2.6.8 and 6.1.1.4'

loop_
_geom_angle_atom_site_label_1
_geom_angle_atom_site_label_2
_geom_angle_atom_site_label_3
_geom_angle
C1 N1 C9 126.1(2)
C8 N1 C1 110.8(2)
C8 N1 C9 123.0(2)
C6 C1 N1 110.7(2)
C2 C1 N1 128.9(2)
C2 C1 C6 120.4(2)
C1 C6 C7 107.4(2)
C5 C6 C1 121.9(2)
C5 C6 C7 130.7(2)
O1 C7 C6 130.6(3)
O1 C7 C8 124.5(2)
C6 C7 C8 104.9(2)
C1 C2 H2 121.2
C3 C2 C1 117.6(3)
C3 C2 H2 121.2
O2 C8 N1 127.4(3)
O2 C8 C7 126.4(3)
N1 C8 C7 106.2(2)
C6 C5 H5 121.4
C6 C5 C4 117.3(3)
C4 C5 H5 121.4
C2 C3 H3 119.2
C4 C3 C2 121.5(2)
C4 C3 H3 119.2
C5 C4 Cl1 118.8(2)
C3 C4 Cl1 119.9(2)
C3 C4 C5 121.3(3)
H11A C11 H11B 107.8
C12 C11 H11A 109.1
C12 C11 H11B 109.1
C10 C11 H11A 109.1
C10 C11 H11B 109.1
C10 C11 C12 112.7(2)
N1 C9 H9A 109.0
N1 C9 H9B 109.0
N1 C9 C10 112.7(2)
H9A C9 H9B 107.8
C10 C9 H9A 109.0
C10 C9 H9B 109.0
C11 C12 H12A 108.5
C11 C12 H12B 108.5
H12A C12 H12B 107.5
C13 C12 C11 115.0(2)
C13 C12 H12A 108.5
C13 C12 H12B 108.5
C11 C10 C9 115.6(2)
C11 C10 H10A 108.4
C11 C10 H10B 108.4
C9 C10 H10A 108.4
C9 C10 H10B 108.4
H10A C10 H10B 107.4
C12 C13 H13A 108.8
C12 C13 H13B 108.8
C12 C13 C14 113.8(3)
H13A C13 H13B 107.7
C14 C13 H13A 108.8
C14 C13 H13B 108.8
C13 C14 H14A 108.6
C13 C14 H14B 108.6
H14A C14 H14B 107.6
C15 C14 C13 114.6(3)
C15 C14 H14A 108.6
C15 C14 H14B 108.6
H16A C16 H16B 107.5
C15 C16 H16A 108.6
C15 C16 H16B 108.6
C17 C16 H16A 108.6
C17 C16 H16B 108.6
C17 C16 C15 114.8(3)
C14 C15 H15A 108.6
C14 C15 H15B 108.6
C16 C15 C14 114.5(3)
C16 C15 H15A 108.6
C16 C15 H15B 108.6
H15A C15 H15B 107.6
C16 C17 H17A 108.7
C16 C17 H17B 108.7
C16 C17 C18 114.3(3)
H17A C17 H17B 107.6
C18 C17 H17A 108.7
C18 C17 H17B 108.7
C17 C18 H18A 108.8
C17 C18 H18B 108.8
H18A C18 H18B 107.7
C19 C18 C17 113.7(3)
C19 C18 H18A 108.8
C19 C18 H18B 108.8
C18 C19 H19A 109.0
C18 C19 H19B 109.0
H19A C19 H19B 107.8
C20 C19 C18 112.7(3)
C20 C19 H19A 109.0
C20 C19 H19B 109.0
Br1 C20 H20A 109.2
Br1 C20 H20B 109.2
C19 C20 Br1 111.9(3)
C19 C20 H20A 109.2
C19 C20 H20B 109.2
H20A C20 H20B 107.9

loop_
_geom_bond_atom_site_label_1
_geom_bond_atom_site_label_2
_geom_bond_distance
Br1 C20 1.945(4)
Cl1 C4 1.738(3)
O1 C7 1.199(3)
O2 C8 1.210(3)
N1 C1 1.415(3)
N1 C8 1.367(4)
N1 C9 1.458(4)
C1 C6 1.394(4)
C1 C2 1.385(3)
C6 C7 1.470(3)
C6 C5 1.369(4)
C7 C8 1.549(4)
C2 H2 0.9300
C2 C3 1.381(4)
C5 H5 0.9300
C5 C4 1.388(4)
C3 H3 0.9300
C3 C4 1.375(4)
C11 H11A 0.9700
C11 H11B 0.9700
C11 C12 1.515(4)
C11 C10 1.507(4)
C9 H9A 0.9700
C9 H9B 0.9700
C9 C10 1.520(4)
C12 H12A 0.9700
C12 H12B 0.9700
C12 C13 1.512(4)
C10 H10A 0.9700
C10 H10B 0.9700
C13 H13A 0.9700
C13 H13B 0.9700
C13 C14 1.518(4)
C14 H14A 0.9700
C14 H14B 0.9700
C14 C15 1.512(4)
C16 H16A 0.9700
C16 H16B 0.9700
C16 C15 1.510(4)
C16 C17 1.505(5)
C15 H15A 0.9700
C15 H15B 0.9700
C17 H17A 0.9700
C17 H17B 0.9700
C17 C18 1.517(5)
C18 H18A 0.9700
C18 H18B 0.9700
C18 C19 1.512(5)
C19 H19A 0.9700
C19 H19B 0.9700
C19 C20 1.494(5)
C20 H20A 0.9700
C20 H20B 0.9700

loop_
_geom_hbond_atom_site_label_D
_geom_hbond_atom_site_label_H
_geom_hbond_atom_site_label_A
_geom_hbond_site_symmetry_A
_geom_hbond_distance_DH
_geom_hbond_distance_HA
_geom_hbond_distance_DA
_geom_hbond_angle_DHA
_geom_hbond_publ_flag
C3 H3 O1 1_545 0.93 2.55 3.406(3) 153 y

loop_
_geom_torsion_atom_site_label_1
_geom_torsion_atom_site_label_2
_geom_torsion_atom_site_label_3
_geom_torsion_atom_site_label_4
_geom_torsion
O1 C7 C8 O2 0.6(4)
O1 C7 C8 N1 -179.6(3)
N1 C1 C6 C7 -0.4(3)
N1 C1 C6 C5 -179.9(2)
N1 C1 C2 C3 179.6(2)
N1 C9 C10 C11 -68.4(4)
C1 N1 C8 O2 179.1(3)
C1 N1 C8 C7 -0.7(3)
C1 N1 C9 C10 99.3(3)
C1 C6 C7 O1 -179.9(3)
C1 C6 C7 C8 0.0(3)
C1 C6 C5 C4 -0.1(4)
C1 C2 C3 C4 0.5(4)
C6 C1 C2 C3 -0.2(4)
C6 C7 C8 O2 -179.3(3)
C6 C7 C8 N1 0.4(3)
C6 C5 C4 Cl1 178.9(2)
C6 C5 C4 C3 0.4(4)
C7 C6 C5 C4 -179.4(3)
C2 C1 C6 C7 179.4(2)
C2 C1 C6 C5 0.0(4)
C2 C3 C4 Cl1 -179.1(2)
C2 C3 C4 C5 -0.7(4)
C8 N1 C1 C6 0.7(3)
C8 N1 C1 C2 -179.1(3)
C8 N1 C9 C10 -86.0(3)
C5 C6 C7 O1 -0.6(5)
C5 C6 C7 C8 179.4(3)
C11 C12 C13 C14 -173.3(3)
C9 N1 C1 C6 175.9(2)
C9 N1 C1 C2 -3.9(4)
C9 N1 C8 O2 3.7(4)
C9 N1 C8 C7 -176.1(2)
C12 C11 C10 C9 -175.2(3)
C12 C13 C14 C15 178.8(3)
C10 C11 C12 C13 178.4(3)
C13 C14 C15 C16 -178.0(3)
C16 C17 C18 C19 -179.1(3)
C15 C16 C17 C18 179.3(3)
C17 C16 C15 C14 -179.9(3)
C17 C18 C19 C20 177.8(3)
C18 C19 C20 Br1 179.6(3)

_cod_database_fobs_code 1543503
